data_8107430
loop_
_publ_author_name
'Moon, Sunhwa'
'Shin, Jiehye'
'Ok, Kang Min'
'Do, Junghwan'

_publ_section_title
;
 Crystal structure of bis(benzylamine-\k1
 N)-bis((E)-2-methyl-3-phenylacrylato-\k1 O)copper(II), C34H36CuN2O4
;
_journal_issue 2
_journal_name_full 'Zeitschrift f\"ur Kristallographie - New Crystal Structures'
_journal_page_first 327
_journal_page_last 329
_journal_paper_doi 10.1515/ncrs-2022-0247
_journal_volume 238
_journal_year 2023
_chemical_formula_sum 'C34 H36 Cu N2 O4'
_chemical_formula_weight 600.19
_space_group_crystal_system monoclinic
_space_group_IT_number 14
_space_group_name_Hall '-P 2yn'
_space_group_name_H-M_alt 'P 1 21/n 1'
_atom_sites_solution_hydrogens geom
_cell_angle_alpha 90
_cell_angle_beta 90.8310(10)
_cell_angle_gamma 90
_cell_formula_units_Z 2
_cell_length_a 15.4951(2)
_cell_length_b 5.62730(10)
_cell_length_c 17.3541(2)
_cell_measurement_reflns_used 22089
_cell_measurement_temperature 296(2)
_cell_measurement_theta_max 28.310
_cell_measurement_theta_min 1.314
_cell_volume 1513.04(4)
_computing_cell_refinement 'Bruker XSCANS [1]'
_computing_data_collection 'Bruker XSCANS [1]'
_computing_data_reduction 'Bruker SHELXTL [1]'
_computing_molecular_graphics 'DIAMOND 4.2.2 [4]'
_computing_publication_material pubCIF
_computing_structure_refinement 'SHELXL-2018/3 [2, 3]'
_computing_structure_solution 'SHELXT 2018/2 [2, 3]'
_diffrn_ambient_temperature 296(2)
_diffrn_measured_fraction_theta_full 0.998
_diffrn_measured_fraction_theta_max 0.998
_diffrn_measurement_device_type 'Bruker P4'
_diffrn_measurement_method '\w scans'
_diffrn_radiation_type MoK\a
_diffrn_radiation_wavelength 0.71073
_diffrn_reflns_av_R_equivalents 0.0416
_diffrn_reflns_av_unetI/netI 0.0308
_diffrn_reflns_Laue_measured_fraction_full 0.998
_diffrn_reflns_Laue_measured_fraction_max 0.998
_diffrn_reflns_limit_h_max 20
_diffrn_reflns_limit_h_min -20
_diffrn_reflns_limit_k_max 7
_diffrn_reflns_limit_k_min -7
_diffrn_reflns_limit_l_max 23
_diffrn_reflns_limit_l_min -22
_diffrn_reflns_number 20976
_diffrn_reflns_point_group_measured_fraction_full 0.998
_diffrn_reflns_point_group_measured_fraction_max 0.998
_diffrn_reflns_theta_full 25.242
_diffrn_reflns_theta_max 28.310
_diffrn_reflns_theta_min 1.775
_diffrn_source 'sealed tube'
_exptl_absorpt_coefficient_mu 0.762
_exptl_absorpt_correction_type none
_exptl_crystal_colour violet
_exptl_crystal_density_diffrn 1.317
_exptl_crystal_description rod
_exptl_crystal_F_000 630
_exptl_crystal_size_max 0.310
_exptl_crystal_size_mid 0.250
_exptl_crystal_size_min 0.230
_refine_diff_density_max 0.238
_refine_diff_density_min -0.274
_refine_diff_density_rms 0.047
_refine_ls_extinction_coef .
_refine_ls_extinction_method none
_refine_ls_goodness_of_fit_ref 1.037
_refine_ls_hydrogen_treatment constr
_refine_ls_matrix_type full
_refine_ls_number_parameters 188
_refine_ls_number_reflns 3770
_refine_ls_number_restraints 0
_refine_ls_restrained_S_all 1.037
_refine_ls_R_factor_all 0.0584
_refine_ls_R_factor_gt 0.0415
_refine_ls_shift/su_max 0.000
_refine_ls_shift/su_mean 0.000
_refine_ls_structure_factor_coef Fsqd
_refine_ls_weighting_details 'w=1/[\s^2^(Fo^2^)+(0.0339P)^2^+0.7934P] where P=(Fo^2^+2Fc^2^)/3'
_refine_ls_weighting_scheme calc
_refine_ls_wR_factor_gt 0.0895
_refine_ls_wR_factor_ref 0.0986
_reflns_Friedel_coverage 0.000
_reflns_Friedel_fraction_full .
_reflns_Friedel_fraction_max .
_reflns_number_gt 2967
_reflns_number_total 3770
_reflns_threshold_expression 'I > 2\s(I)'
_cod_data_source_file suppl_j_ncrs-2022-0247_suppl.cif
_cod_data_source_block l_a
_cod_original_sg_symbol_H-M 'P 21/n'
_cod_database_code 8107430
_shelx_space_group_comment
;
The symmetry employed for this shelxl refinement is uniquely defined
by the following loop, which should always be used as a source of
symmetry information in preference to the above space-group names.
They are only intended as comments.
;
_shelx_estimated_absorpt_t_min 0.798
_shelx_estimated_absorpt_t_max 0.844
_publcif_funding_html
;
;

loop_
_space_group_symop_operation_xyz
'x, y, z'
'-x+1/2, y+1/2, -z+1/2'
'-x, -y, -z'
'x-1/2, -y-1/2, z-1/2'

loop_
_atom_site_label
_atom_site_type_symbol
_atom_site_fract_x
_atom_site_fract_y
_atom_site_fract_z
_atom_site_U_iso_or_equiv
_atom_site_adp_type
_atom_site_occupancy
_atom_site_site_symmetry_order
_atom_site_calc_flag
_atom_site_refinement_flags_posn
_atom_site_refinement_flags_adp
_atom_site_refinement_flags_occupancy
_atom_site_disorder_assembly
_atom_site_disorder_group
C1 C 0.59714(13) 0.8179(4) 0.58786(12) 0.0423(5) Uani 1 1 d . . . . .
C2 C 0.62517(13) 0.9334(4) 0.66297(12) 0.0420(5) Uani 1 1 d . . . . .
C3 C 0.68634(17) 1.1401(5) 0.65642(15) 0.0626(7) Uani 1 1 d . . . . .
H3A H 0.713507 1.135991 0.607067 0.094 Uiso 1 1 calc R U . . .
H3B H 0.729614 1.130004 0.696437 0.094 Uiso 1 1 calc R U . . .
H3C H 0.654913 1.286135 0.661567 0.094 Uiso 1 1 calc R U . . .
C4 C 0.59414(13) 0.8454(4) 0.72828(12) 0.0420(5) Uani 1 1 d . . . . .
H4 H 0.557545 0.715947 0.721270 0.050 Uiso 1 1 calc R U . . .
C5 C 0.60694(13) 0.9146(4) 0.80925(12) 0.0420(5) Uani 1 1 d . . . . .
C6 C 0.64917(19) 1.1175(5) 0.83599(15) 0.0642(7) Uani 1 1 d . . . . .
H6 H 0.671615 1.225146 0.800911 0.077 Uiso 1 1 calc R U . . .
C7 C 0.6581(2) 1.1605(5) 0.91407(16) 0.0717(8) Uani 1 1 d . . . . .
H7 H 0.687051 1.296280 0.930755 0.086 Uiso 1 1 calc R U . . .
C8 C 0.62535(19) 1.0083(5) 0.96701(15) 0.0681(7) Uani 1 1 d . . . . .
H8 H 0.632103 1.038822 1.019418 0.082 Uiso 1 1 calc R U . . .
C9 C 0.5826(2) 0.8104(6) 0.94231(15) 0.0724(8) Uani 1 1 d . . . . .
H9 H 0.559458 0.705553 0.977941 0.087 Uiso 1 1 calc R U . . .
C10 C 0.57341(16) 0.7652(5) 0.86429(13) 0.0556(6) Uani 1 1 d . . . . .
H10 H 0.543702 0.629796 0.848413 0.067 Uiso 1 1 calc R U . . .
C11 C 0.63171(15) 0.3506(6) 0.38307(13) 0.0605(7) Uani 1 1 d . . . . .
H11A H 0.610271 0.485667 0.353816 0.073 Uiso 1 1 calc R U . . .
H11B H 0.599014 0.212067 0.366701 0.073 Uiso 1 1 calc R U . . .
C12 C 0.72531(14) 0.3123(4) 0.36413(12) 0.0456(5) Uani 1 1 d . . . . .
C13 C 0.76846(15) 0.1102(5) 0.38867(14) 0.0523(6) Uani 1 1 d . . . . .
H13 H 0.739475 -0.003500 0.417312 0.063 Uiso 1 1 calc R U . . .
C14 C 0.85407(16) 0.0759(5) 0.37106(16) 0.0582(6) Uani 1 1 d . . . . .
H14 H 0.882385 -0.060694 0.387906 0.070 Uiso 1 1 calc R U . . .
C15 C 0.89786(15) 0.2426(5) 0.32868(15) 0.0576(6) Uani 1 1 d . . . . .
H15 H 0.955631 0.219390 0.316963 0.069 Uiso 1 1 calc R U . . .
C16 C 0.85553(16) 0.4430(5) 0.30393(14) 0.0543(6) Uani 1 1 d . . . . .
H16 H 0.884778 0.556216 0.275276 0.065 Uiso 1 1 calc R U . . .
C17 C 0.76996(15) 0.4780(4) 0.32119(13) 0.0499(5) Uani 1 1 d . . . . .
H17 H 0.741878 0.614356 0.303824 0.060 Uiso 1 1 calc R U . . .
Cu1 Cu 0.500000 0.500000 0.500000 0.03789(11) Uani 1 2 d S . P . .
N1 N 0.61604(11) 0.3928(4) 0.46523(10) 0.0451(4) Uani 1 1 d . . . . .
H1A H 0.654246 0.500618 0.481349 0.054 Uiso 1 1 calc R U . . .
H1B H 0.628303 0.258431 0.490125 0.054 Uiso 1 1 calc R U . . .
O1 O 0.55262(10) 0.6272(3) 0.59303(8) 0.0499(4) Uani 1 1 d . . . . .
O2 O 0.61846(14) 0.9059(3) 0.52619(10) 0.0684(5) Uani 1 1 d . . . . .

loop_
_atom_site_aniso_label
_atom_site_aniso_U_11
_atom_site_aniso_U_22
_atom_site_aniso_U_33
_atom_site_aniso_U_23
_atom_site_aniso_U_13
_atom_site_aniso_U_12
Cu1 0.0423(2) 0.03970(19) 0.03178(18) -0.00437(15) 0.00539(13) -0.00583(16)
N1 0.0481(10) 0.0516(11) 0.0358(9) -0.0086(8) 0.0032(8) -0.0014(9)
C1 0.0420(11) 0.0441(12) 0.0408(11) -0.0038(9) 0.0006(9) 0.0038(9)
O1 0.0496(9) 0.0605(10) 0.0398(8) -0.0122(7) 0.0052(7) -0.0151(8)
C3 0.0692(16) 0.0638(16) 0.0548(15) -0.0016(13) -0.0018(12) -0.0228(13)
O2 0.1085(15) 0.0562(10) 0.0406(9) 0.0015(8) 0.0019(9) -0.0138(11)
C2 0.0399(11) 0.0427(11) 0.0434(11) -0.0043(9) -0.0032(9) -0.0007(9)
C4 0.0380(10) 0.0444(12) 0.0436(11) -0.0081(9) -0.0009(9) -0.0047(9)
C5 0.0376(10) 0.0454(11) 0.0429(11) -0.0062(9) -0.0041(9) 0.0029(9)
C9 0.089(2) 0.082(2) 0.0463(15) 0.0048(14) 0.0015(14) -0.0129(17)
C8 0.0827(19) 0.0794(19) 0.0418(13) -0.0120(14) -0.0096(13) 0.0064(16)
C7 0.095(2) 0.0641(17) 0.0553(16) -0.0181(14) -0.0128(15) -0.0116(15)
C6 0.0878(19) 0.0573(16) 0.0475(14) -0.0077(12) -0.0018(13) -0.0198(14)
C10 0.0578(14) 0.0620(15) 0.0469(13) -0.0029(11) -0.0016(11) -0.0124(12)
C11 0.0470(13) 0.098(2) 0.0367(12) -0.0071(13) 0.0055(10) 0.0097(13)
C12 0.0455(12) 0.0597(14) 0.0317(10) -0.0076(10) 0.0013(9) 0.0045(10)
C13 0.0553(14) 0.0509(13) 0.0507(13) 0.0037(11) 0.0069(11) -0.0047(11)
C14 0.0573(14) 0.0479(13) 0.0695(17) 0.0019(12) 0.0031(12) 0.0087(11)
C15 0.0422(12) 0.0628(16) 0.0680(16) -0.0018(13) 0.0057(11) 0.0011(11)
C16 0.0557(14) 0.0546(14) 0.0528(14) 0.0037(11) 0.0056(11) -0.0079(11)
C17 0.0584(14) 0.0496(13) 0.0416(11) 0.0009(10) -0.0004(10) 0.0058(11)

loop_
_atom_type_symbol
_atom_type_description
_atom_type_scat_dispersion_real
_atom_type_scat_dispersion_imag
_atom_type_scat_source
C C 0.0033 0.0016 'International Tables Vol C Tables 4.2.6.8 and 6.1.1.4'
H H 0.0000 0.0000 'International Tables Vol C Tables 4.2.6.8 and 6.1.1.4'
N N 0.0061 0.0033 'International Tables Vol C Tables 4.2.6.8 and 6.1.1.4'
O O 0.0106 0.0060 'International Tables Vol C Tables 4.2.6.8 and 6.1.1.4'
Cu Cu 0.3201 1.2651 'International Tables Vol C Tables 4.2.6.8 and 6.1.1.4'

loop_
_geom_angle_atom_site_label_1
_geom_angle_atom_site_label_2
_geom_angle_atom_site_label_3
_geom_angle
_geom_angle_site_symmetry_1
_geom_angle_site_symmetry_3
O1 Cu1 O1 180.00(8) . 3_666
O1 Cu1 N1 90.37(7) . 3_666
O1 Cu1 N1 89.63(7) 3_666 3_666
O1 Cu1 N1 89.63(7) . .
O1 Cu1 N1 90.37(7) 3_666 .
N1 Cu1 N1 180.0 3_666 .
C11 N1 Cu1 120.27(14) . .
O2 C1 O1 123.4(2) . .
O2 C1 C2 119.9(2) . .
O1 C1 C2 116.61(19) . .
C1 O1 Cu1 118.22(14) . .
C4 C2 C3 125.9(2) . .
C4 C2 C1 118.01(19) . .
C3 C2 C1 116.08(19) . .
C2 C4 C5 132.0(2) . .
C10 C5 C6 116.7(2) . .
C10 C5 C4 117.0(2) . .
C6 C5 C4 126.4(2) . .
C8 C9 C10 120.1(3) . .
C7 C8 C9 119.2(2) . .
C8 C7 C6 121.3(3) . .
C7 C6 C5 120.7(3) . .
C5 C10 C9 122.1(2) . .
N1 C11 C12 114.08(18) . .
C13 C12 C17 118.4(2) . .
C13 C12 C11 120.9(2) . .
C17 C12 C11 120.7(2) . .
C14 C13 C12 120.6(2) . .
C15 C14 C13 120.4(2) . .
C16 C15 C14 119.4(2) . .
C15 C16 C17 120.5(2) . .
C16 C17 C12 120.7(2) . .

loop_
_geom_bond_atom_site_label_1
_geom_bond_atom_site_label_2
_geom_bond_distance
_geom_bond_site_symmetry_2
Cu1 O1 1.9354(14) .
Cu1 O1 1.9354(14) 3_666
Cu1 N1 1.9980(17) 3_666
Cu1 N1 1.9981(17) .
N1 C11 1.469(3) .
C1 O2 1.229(3) .
C1 O1 1.279(3) .
C1 C2 1.515(3) .
C3 C2 1.506(3) .
C2 C4 1.333(3) .
C4 C5 1.469(3) .
C5 C10 1.380(3) .
C5 C6 1.392(3) .
C9 C8 1.362(4) .
C9 C10 1.383(3) .
C8 C7 1.360(4) .
C7 C6 1.382(3) .
C11 C12 1.507(3) .
C12 C13 1.383(3) .
C12 C17 1.385(3) .
C13 C14 1.379(3) .
C14 C15 1.377(4) .
C15 C16 1.371(3) .
C16 C17 1.378(3) .
